data_4503664
loop_
_publ_author_name
'Byrne, Peter'
'Turner, David R.'
'Lloyd, Gareth O.'
'Clarke, Nigel'
'Steed, Jonathan W.'

_publ_section_title
;
 Gradual Transition from NH&#x00B7;&#x00B7;&#x00B7;Pyridyl Hydrogen
 Bonding to the NH&#x00B7;&#x00B7;&#x00B7;O Tape Synthon in Pyridyl Ureas
;
_journal_issue 9
_journal_name_full 'Crystal Growth &amp; Design'
_journal_page_first 3335
_journal_paper_doi 10.1021/cg800247f
_journal_volume 8
_journal_year 2008
_chemical_formula_sum 'C13 H13 N3 O'
_chemical_formula_weight 227.26
_chemical_name_systematic
; 
 ? 
;
_space_group_IT_number 7
_symmetry_cell_setting monoclinic
_symmetry_space_group_name_Hall 'P -2yac'
_symmetry_space_group_name_H-M 'P 1 n 1'
_atom_sites_solution_hydrogens geom
_atom_sites_solution_primary direct
_atom_sites_solution_secondary difmap
_audit_creation_method SHELXL-97
_cell_angle_alpha 90.00
_cell_angle_beta 91.899(3)
_cell_angle_gamma 90.00
_cell_formula_units_Z 2
_cell_length_a 6.3926(4)
_cell_length_b 8.4521(5)
_cell_length_c 10.6951(7)
_cell_measurement_temperature 120(2)
_cell_volume 577.55(6)
_computing_cell_refinement 'SMART for WNT/2000 (Bruker, 2003)'
_computing_data_collection 'SMART for WNT/2000 (Bruker, 2003)'
_computing_data_reduction 'SAINT (Bruker, 2003)'
_computing_molecular_graphics 'X-Seed (Barbour)'
_computing_publication_material 'Cif2Cif (Barbour)'
_computing_structure_refinement 'SHELXL-97 (Sheldrick, 1997)'
_computing_structure_solution 'SHELXS-97 (Sheldrick, 1990)'
_diffrn_ambient_temperature 120(2)
_diffrn_measured_fraction_theta_full 1.000
_diffrn_measured_fraction_theta_max 1.000
_diffrn_measurement_device_type 'Bruker SMART 1K CCD'
_diffrn_radiation_monochromator graphite
_diffrn_radiation_source 'fine-focus sealed tube'
_diffrn_radiation_type MoK\a
_diffrn_radiation_wavelength 0.71073
_diffrn_reflns_av_R_equivalents 0.0518
_diffrn_reflns_av_sigmaI/netI 0.0504
_diffrn_reflns_limit_h_max 8
_diffrn_reflns_limit_h_min -7
_diffrn_reflns_limit_k_max 10
_diffrn_reflns_limit_k_min -10
_diffrn_reflns_limit_l_max 13
_diffrn_reflns_limit_l_min -12
_diffrn_reflns_number 3748
_diffrn_reflns_theta_full 27.12
_diffrn_reflns_theta_max 27.12
_diffrn_reflns_theta_min 2.41
_exptl_absorpt_coefficient_mu 0.086
_exptl_absorpt_correction_T_max 0.9914
_exptl_absorpt_correction_T_min 0.9847
_exptl_absorpt_correction_type empirical
_exptl_crystal_colour colourless
_exptl_crystal_density_diffrn 1.307
_exptl_crystal_density_method 'not measured'
_exptl_crystal_description needle
_exptl_crystal_F_000 240
_exptl_crystal_size_max 0.18
_exptl_crystal_size_mid 0.12
_exptl_crystal_size_min 0.10
_refine_diff_density_max 0.151
_refine_diff_density_min -0.140
_refine_diff_density_rms 0.036
_refine_ls_abs_structure_details 'Flack H D (1983), Acta Cryst. A39, 876-881'
_refine_ls_abs_structure_Flack 0.0(16)
_refine_ls_extinction_coef 0.016(5)
_refine_ls_extinction_expression Fc^*^=kFc[1+0.001xFc^2^\l^3^/sin(2\q)]^-1/4^
_refine_ls_extinction_method SHELXL
_refine_ls_goodness_of_fit_ref 0.917
_refine_ls_hydrogen_treatment mixed
_refine_ls_matrix_type full
_refine_ls_number_parameters 156
_refine_ls_number_reflns 1957
_refine_ls_number_restraints 2
_refine_ls_restrained_S_all 0.916
_refine_ls_R_factor_all 0.0497
_refine_ls_R_factor_gt 0.0357
_refine_ls_shift/su_max 0.000
_refine_ls_shift/su_mean 0.000
_refine_ls_structure_factor_coef Fsqd
_refine_ls_weighting_details 'calc w=1/[\s^2^(Fo^2^)+(0.0532P)^2^+0.0000P] where P=(Fo^2^+2Fc^2^)/3'
_refine_ls_weighting_scheme calc
_refine_ls_wR_factor_gt 0.0788
_refine_ls_wR_factor_ref 0.0842
_reflns_number_gt 1614
_reflns_number_total 1957
_reflns_threshold_expression >2sigma(I)
_cod_data_source_file cg800247f_si_002.cif
_cod_data_source_block m-tup
_cod_depositor_comments
;
The following automatic conversions were performed:

'_symmetry_cell_setting' value 'Monoclinic' changed to 'monoclinic'
according to /home/saulius/struct/CIF-dictionaries/cif_core.dic
dictionary named 'cif_core.dic' version 2.4.1 from 2010-06-29.

Automatic conversion script
Id: cif_fix_values 1715 2011-07-08 13:25:40Z adriana 
;
_cod_original_sg_symbol_H-M Pn
_cod_database_code 4503664

loop_
_symmetry_equiv_pos_as_xyz
'x, y, z'
'x+1/2, -y, z+1/2'

loop_
_atom_site_label
_atom_site_type_symbol
_atom_site_fract_x
_atom_site_fract_y
_atom_site_fract_z
_atom_site_U_iso_or_equiv
_atom_site_adp_type
_atom_site_occupancy
_atom_site_symmetry_multiplicity
_atom_site_calc_flag
_atom_site_refinement_flags
C13 C 1.7721(3) 1.0668(3) 0.6383(2) 0.0319(5) Uani 1 1 d .
H13A H 1.7381 1.1738 0.6088 0.048 Uiso 1 1 calc R
H13B H 1.8608 1.0142 0.5779 0.048 Uiso 1 1 calc R
H13C H 1.8468 1.0730 0.7196 0.048 Uiso 1 1 calc R
C10 C 1.5724(3) 0.9734(2) 0.6514(2) 0.0259(5) Uani 1 1 d .
C9 C 1.4826(3) 0.9556(3) 0.7671(2) 0.0282(5) Uani 1 1 d .
H9 H 1.5490 1.0017 0.8391 0.034 Uiso 1 1 calc R
C8 C 1.2981(3) 0.8717(2) 0.77960(19) 0.0263(5) Uani 1 1 d .
H8 H 1.2398 0.8611 0.8598 0.032 Uiso 1 1 calc R
C7 C 1.1976(3) 0.8031(2) 0.6763(2) 0.0214(4) Uani 1 1 d .
C12 C 1.2845(3) 0.8199(2) 0.55884(19) 0.0244(4) Uani 1 1 d .
H12 H 1.2177 0.7744 0.4868 0.029 Uiso 1 1 calc R
C11 C 1.4695(3) 0.9040(3) 0.5489(2) 0.0268(5) Uani 1 1 d .
H11 H 1.5282 0.9147 0.4689 0.032 Uiso 1 1 calc R
C6 C 0.8807(3) 0.6430(2) 0.61460(17) 0.0218(4) Uani 1 1 d .
C4 C 0.5565(3) 0.4803(2) 0.62237(18) 0.0201(4) Uani 1 1 d .
C3 C 0.4161(3) 0.4114(2) 0.70382(19) 0.0241(5) Uani 1 1 d .
H3 H 0.4383 0.4207 0.7918 0.029 Uiso 1 1 calc R
C2 C 0.2454(3) 0.3301(3) 0.6555(2) 0.0275(5) Uani 1 1 d .
H2 H 0.1482 0.2832 0.7097 0.033 Uiso 1 1 calc R
C1 C 0.2170(4) 0.3174(3) 0.5269(2) 0.0290(5) Uani 1 1 d .
H1 H 0.0985 0.2617 0.4939 0.035 Uiso 1 1 calc R
C5 C 0.5169(3) 0.4606(2) 0.49484(19) 0.0245(4) Uani 1 1 d .
H5 H 0.6120 0.5056 0.4384 0.029 Uiso 1 1 calc R
N3 N 1.0129(3) 0.71786(19) 0.69850(15) 0.0215(4) Uani 1 1 d .
H3N H 0.9778 0.7121 0.7772 0.026 Uiso 1 1 calc R
N2 N 0.7280(3) 0.5613(2) 0.67573(16) 0.0236(4) Uani 1 1 d .
H2N H 0.7398 0.5600 0.7579 0.028 Uiso 1 1 calc R
N1 N 0.3509(3) 0.3810(2) 0.44767(17) 0.0283(4) Uani 1 1 d .
O1 O 0.8953(2) 0.64694(19) 0.50073(13) 0.0300(4) Uani 1 1 d .

loop_
_atom_site_aniso_label
_atom_site_aniso_U_11
_atom_site_aniso_U_22
_atom_site_aniso_U_33
_atom_site_aniso_U_23
_atom_site_aniso_U_13
_atom_site_aniso_U_12
C13 0.0263(11) 0.0285(12) 0.0409(15) 0.0074(10) 0.0013(10) -0.0029(9)
C10 0.0233(10) 0.0234(11) 0.0309(12) 0.0072(9) 0.0016(9) 0.0038(9)
C9 0.0284(11) 0.0310(12) 0.0250(12) 0.0004(9) -0.0031(9) -0.0019(9)
C8 0.0286(10) 0.0325(12) 0.0180(10) -0.0010(9) 0.0051(9) -0.0006(9)
C7 0.0231(11) 0.0221(10) 0.0191(10) 0.0033(8) 0.0017(8) 0.0040(8)
C12 0.0273(11) 0.0272(11) 0.0190(11) 0.0015(9) 0.0026(8) 0.0020(9)
C11 0.0289(12) 0.0291(12) 0.0227(11) 0.0054(8) 0.0054(9) 0.0023(9)
C6 0.0254(11) 0.0231(11) 0.0170(10) -0.0001(8) 0.0026(8) 0.0021(8)
C4 0.0247(10) 0.0172(10) 0.0184(10) -0.0008(7) 0.0009(8) 0.0033(8)
C3 0.0315(11) 0.0271(11) 0.0142(10) 0.0017(8) 0.0052(8) 0.0041(9)
C2 0.0299(11) 0.0325(12) 0.0204(11) 0.0019(9) 0.0065(9) -0.0051(9)
C1 0.0288(11) 0.0342(12) 0.0240(11) -0.0034(9) 0.0019(9) -0.0064(9)
C5 0.0285(11) 0.0306(11) 0.0147(10) 0.0008(8) 0.0047(8) -0.0007(9)
N3 0.0249(8) 0.0273(9) 0.0126(8) 0.0012(7) 0.0031(7) -0.0018(7)
N2 0.0288(9) 0.0302(10) 0.0119(8) -0.0003(7) 0.0017(7) -0.0018(7)
N1 0.0321(10) 0.0360(10) 0.0168(9) -0.0022(7) 0.0019(7) -0.0052(8)
O1 0.0317(8) 0.0445(9) 0.0141(7) -0.0010(7) 0.0042(6) -0.0062(7)

loop_
_atom_type_symbol
_atom_type_description
_atom_type_scat_dispersion_real
_atom_type_scat_dispersion_imag
_atom_type_scat_source
C C 0.0033 0.0016 'International Tables Vol C Tables 4.2.6.8 and 6.1.1.4'
H H 0.0000 0.0000 'International Tables Vol C Tables 4.2.6.8 and 6.1.1.4'
N N 0.0061 0.0033 'International Tables Vol C Tables 4.2.6.8 and 6.1.1.4'
O O 0.0106 0.0060 'International Tables Vol C Tables 4.2.6.8 and 6.1.1.4'

loop_
_geom_angle_atom_site_label_1
_geom_angle_atom_site_label_2
_geom_angle_atom_site_label_3
_geom_angle
C9 C10 C11 117.3(2)
C9 C10 C13 121.0(2)
C11 C10 C13 121.7(2)
C8 C9 C10 121.2(2)
C9 C8 C7 120.69(19)
C8 C7 C12 119.10(18)
C8 C7 N3 116.59(18)
C12 C7 N3 124.30(19)
C11 C12 C7 119.1(2)
C10 C11 C12 122.5(2)
O1 C6 N3 125.04(18)
O1 C6 N2 124.31(18)
N3 C6 N2 110.64(16)
C5 C4 N2 125.06(18)
C5 C4 C3 117.51(18)
N2 C4 C3 117.42(18)
C2 C3 C4 119.44(18)
C3 C2 C1 119.19(19)
N1 C1 C2 122.2(2)
N1 C5 C4 123.09(18)
C6 N3 C7 128.95(17)
C6 N2 C4 127.58(18)
C1 N1 C5 118.60(19)

loop_
_geom_bond_atom_site_label_1
_geom_bond_atom_site_label_2
_geom_bond_distance
C13 C10 1.512(3)
C10 C9 1.389(3)
C10 C11 1.390(3)
C9 C8 1.387(3)
C8 C7 1.387(3)
C7 C12 1.397(3)
C7 N3 1.410(3)
C12 C11 1.387(3)
C6 O1 1.225(2)
C6 N3 1.367(3)
C6 N2 1.378(3)
C4 C5 1.389(3)
C4 N2 1.398(3)
C4 C3 1.398(3)
C3 C2 1.375(3)
C2 C1 1.386(3)
C1 N1 1.337(3)
C5 N1 1.341(3)

loop_
_geom_hbond_atom_site_label_D
_geom_hbond_atom_site_label_H
_geom_hbond_atom_site_label_A
_geom_hbond_distance_DH
_geom_hbond_distance_HA
_geom_hbond_distance_DA
_geom_hbond_angle_DHA
_geom_hbond_site_symmetry_A
N3 H3N N1 0.88 2.17 3.009(2) 159.9 2_565
N2 H2N N1 0.88 2.19 3.027(3) 160.0 2_565
C5 H5 O1 0.95 2.25 2.885(3) 123.3 .
C12 H12 O1 0.95 2.33 2.934(3) 120.6 .

loop_
_cod_related_entry_id
_cod_related_entry_database
_cod_related_entry_code
1 ChemSpider 691479
